data_4311003
loop_
_publ_author_name
'Faith E. Jacobsen'
'Seth M. Cohen'

_publ_section_title
;
 Using Model Complexes To Augment and Advance Metalloproteinase Inhibitor
 Design
;
_journal_name_full 'Inorganic Chemistry'
_journal_page_first 3038
_journal_page_last 3047
_journal_paper_doi 10.1021/ic035388o
_journal_volume 43
_journal_year 2004
_chemical_formula_sum 'C37 H34 B N7 O2 Zn'
_chemical_formula_weight 684.89
_chemical_name_systematic
; 
 ? 
;
_space_group_IT_number 2
_symmetry_cell_setting triclinic
_symmetry_space_group_name_Hall '-P 1'
_symmetry_space_group_name_H-M 'P -1'
_atom_sites_solution_hydrogens geom
_atom_sites_solution_primary direct
_atom_sites_solution_secondary difmap
_audit_creation_method SHELXL-97
_cell_angle_alpha 94.8840(10)
_cell_angle_beta 111.0040(10)
_cell_angle_gamma 112.9720(10)
_cell_formula_units_Z 2
_cell_length_a 11.7605(8)
_cell_length_b 12.2087(9)
_cell_length_c 15.0694(11)
_cell_measurement_temperature 100(2)
_cell_volume 1794.9(2)
_computing_structure_refinement 'SHELXL-97 (Sheldrick, 1997)'
_computing_structure_solution 'SHELXS-97 (Sheldrick, 1990)'
_diffrn_ambient_temperature 100(2)
_diffrn_measured_fraction_theta_full 0.967
_diffrn_measured_fraction_theta_max 0.967
_diffrn_radiation_monochromator graphite
_diffrn_radiation_source 'fine-focus sealed tube'
_diffrn_radiation_type MoK\a
_diffrn_radiation_wavelength 0.71073
_diffrn_reflns_av_R_equivalents 0.0204
_diffrn_reflns_av_sigmaI/netI 0.0300
_diffrn_reflns_limit_h_max 15
_diffrn_reflns_limit_h_min -15
_diffrn_reflns_limit_k_max 15
_diffrn_reflns_limit_k_min -15
_diffrn_reflns_limit_l_max 19
_diffrn_reflns_limit_l_min -19
_diffrn_reflns_number 15912
_diffrn_reflns_theta_full 27.52
_diffrn_reflns_theta_max 27.52
_diffrn_reflns_theta_min 1.50
_exptl_absorpt_coefficient_mu 0.726
_exptl_crystal_colour colorless
_exptl_crystal_density_diffrn 1.267
_exptl_crystal_density_method 'not measured'
_exptl_crystal_description block
_exptl_crystal_F_000 712
_exptl_crystal_size_max 0.40
_exptl_crystal_size_mid 0.40
_exptl_crystal_size_min 0.28
_refine_diff_density_max 0.602
_refine_diff_density_min -0.559
_refine_diff_density_rms 0.059
_refine_ls_extinction_method none
_refine_ls_goodness_of_fit_ref 1.103
_refine_ls_hydrogen_treatment mixed
_refine_ls_matrix_type full
_refine_ls_number_parameters 458
_refine_ls_number_reflns 7982
_refine_ls_number_restraints 0
_refine_ls_restrained_S_all 1.103
_refine_ls_R_factor_all 0.0351
_refine_ls_R_factor_gt 0.0324
_refine_ls_shift/su_max 0.002
_refine_ls_shift/su_mean 0.000
_refine_ls_structure_factor_coef Fsqd
_refine_ls_weighting_details 'calc w=1/[\s^2^(Fo^2^)+(0.0546P)^2^+0.2328P] where P=(Fo^2^+2Fc^2^)/3'
_refine_ls_weighting_scheme calc
_refine_ls_wR_factor_gt 0.0890
_refine_ls_wR_factor_ref 0.0907
_reflns_number_gt 7259
_reflns_number_total 7982
_reflns_threshold_expression >2sigma(I)
_cod_data_source_file ic035388osi20031202_080157_4.cif
_cod_data_source_block '[Zn(hydrotris(5,3-Methylphenylpyrazolyl)borate)(salicylamide)]'
_cod_database_code 4311003

loop_
_symmetry_equiv_pos_as_xyz
'x, y, z'
'-x, -y, -z'

loop_
_atom_site_label
_atom_site_type_symbol
_atom_site_fract_x
_atom_site_fract_y
_atom_site_fract_z
_atom_site_U_iso_or_equiv
_atom_site_adp_type
_atom_site_occupancy
_atom_site_symmetry_multiplicity
_atom_site_calc_flag
_atom_site_refinement_flags
_atom_site_disorder_assembly
_atom_site_disorder_group
C4 C 1.11414(14) 0.69988(12) 0.53491(10) 0.0209(3) Uani 1 1 d . . .
C2 C 0.98647(14) 0.68664(12) 0.38059(10) 0.0213(3) Uani 1 1 d . . .
C12 C 0.55434(14) 0.47814(13) 0.35046(10) 0.0210(3) Uani 1 1 d . . .
C3 C 1.11345(14) 0.69878(13) 0.44200(11) 0.0228(3) Uani 1 1 d . . .
H3 H 1.1853 0.7051 0.4245 0.027 Uiso 1 1 calc R . .
C14 C 0.60408(13) 0.41833(12) 0.48867(10) 0.0193(3) Uani 1 1 d . . .
C13 C 0.50517(14) 0.38478(13) 0.39187(11) 0.0221(3) Uani 1 1 d . . .
H13 H 0.4208 0.3119 0.3609 0.026 Uiso 1 1 calc R . .
C31 C 1.08287(14) 0.75795(13) 0.81208(10) 0.0218(3) Uani 1 1 d . . .
C1 C 0.92746(16) 0.67866(15) 0.27309(11) 0.0274(3) Uani 1 1 d . . .
H1A H 0.8374 0.6070 0.2400 0.041 Uiso 1 1 calc R . .
H1B H 0.9879 0.6700 0.2451 0.041 Uiso 1 1 calc R . .
H1C H 0.9183 0.7538 0.2636 0.041 Uiso 1 1 calc R . .
C5 C 1.22708(14) 0.71813(12) 0.62891(10) 0.0208(3) Uani 1 1 d . . .
C15 C 0.60279(14) 0.34495(13) 0.56100(10) 0.0204(3) Uani 1 1 d . . .
C11 C 0.49303(15) 0.48801(15) 0.24748(10) 0.0259(3) Uani 1 1 d . . .
H11A H 0.4870 0.5659 0.2492 0.039 Uiso 1 1 calc R . .
H11B H 0.4014 0.4190 0.2113 0.039 Uiso 1 1 calc R . .
H11C H 0.5506 0.4856 0.2145 0.039 Uiso 1 1 calc R . .
C22 C 0.80301(15) 0.90476(14) 0.46708(12) 0.0257(3) Uani 1 1 d . . .
C24 C 0.83109(14) 0.90234(13) 0.62087(11) 0.0239(3) Uani 1 1 d . . .
C10 C 1.35645(15) 0.81547(14) 0.65559(12) 0.0262(3) Uani 1 1 d . . .
H10 H 1.3709 0.8659 0.6122 0.031 Uiso 1 1 calc R . .
C6 C 1.20785(15) 0.64432(13) 0.69272(11) 0.0247(3) Uani 1 1 d . . .
H6 H 1.1210 0.5768 0.6748 0.030 Uiso 1 1 calc R . .
C16 C 0.67698(15) 0.39748(14) 0.66246(11) 0.0252(3) Uani 1 1 d . . .
H16 H 0.7283 0.4845 0.6871 0.030 Uiso 1 1 calc R . .
C20 C 0.52630(15) 0.21690(14) 0.52718(12) 0.0263(3) Uani 1 1 d . . .
H20 H 0.4731 0.1796 0.4585 0.032 Uiso 1 1 calc R . .
C18 C 0.60279(17) 0.19646(16) 0.69288(13) 0.0340(4) Uani 1 1 d . . .
H18 H 0.6043 0.1460 0.7375 0.041 Uiso 1 1 calc R . .
C19 C 0.52705(17) 0.14356(15) 0.59263(13) 0.0325(3) Uani 1 1 d . . .
H19 H 0.4753 0.0565 0.5685 0.039 Uiso 1 1 calc R . .
C9 C 1.46394(16) 0.83879(14) 0.74512(12) 0.0308(3) Uani 1 1 d . . .
H9 H 1.5516 0.9048 0.7627 0.037 Uiso 1 1 calc R . .
C23 C 0.82125(16) 0.97349(14) 0.55301(12) 0.0281(3) Uani 1 1 d . . .
H23 H 0.8262 1.0533 0.5640 0.034 Uiso 1 1 calc R . .
C25 C 0.83927(14) 0.92934(14) 0.72080(11) 0.0264(3) Uani 1 1 d . . .
C7 C 1.31544(17) 0.66915(15) 0.78265(12) 0.0293(3) Uani 1 1 d . . .
H7 H 1.3013 0.6195 0.8266 0.035 Uiso 1 1 calc R . .
C8 C 1.44328(16) 0.76591(15) 0.80860(12) 0.0314(3) Uani 1 1 d . . .
H8 H 1.5166 0.7821 0.8700 0.038 Uiso 1 1 calc R . .
C30 C 0.84325(17) 1.04041(15) 0.75806(14) 0.0353(4) Uani 1 1 d . . .
H30 H 0.8421 1.0975 0.7191 0.042 Uiso 1 1 calc R . .
C26 C 0.83789(15) 0.84620(15) 0.77855(11) 0.0286(3) Uani 1 1 d . . .
H26 H 0.8334 0.7696 0.7540 0.034 Uiso 1 1 calc R . .
C32 C 1.14199(15) 0.86685(14) 0.78684(11) 0.0279(3) Uani 1 1 d . . .
H32 H 1.0990 0.8729 0.7220 0.033 Uiso 1 1 calc R . .
C36 C 1.14731(16) 0.75282(14) 0.90952(10) 0.0264(3) Uani 1 1 d . . .
C27 C 0.84298(17) 0.87372(18) 0.87169(12) 0.0351(4) Uani 1 1 d . . .
H27 H 0.8422 0.8161 0.9103 0.042 Uiso 1 1 calc R . .
C17 C 0.67644(17) 0.32357(16) 0.72773(12) 0.0315(3) Uani 1 1 d . . .
H17 H 0.7268 0.3604 0.7966 0.038 Uiso 1 1 calc R . .
C35 C 1.26891(17) 0.85457(15) 0.97562(11) 0.0311(3) Uani 1 1 d . . .
H35 H 1.3132 0.8502 1.0408 0.037 Uiso 1 1 calc R . .
C34 C 1.32615(16) 0.96055(15) 0.94912(11) 0.0291(3) Uani 1 1 d . . .
H34 H 1.4084 1.0287 0.9952 0.035 Uiso 1 1 calc R . .
C33 C 1.26154(16) 0.96604(15) 0.85387(12) 0.0309(3) Uani 1 1 d . . .
H33 H 1.2998 1.0387 0.8344 0.037 Uiso 1 1 calc R . .
C37 C 1.0932(2) 0.64524(16) 0.94786(12) 0.0450(5) Uani 1 1 d . . .
C28 C 0.84918(17) 0.98480(18) 0.90840(13) 0.0402(4) Uani 1 1 d . . .
H28 H 0.8536 1.0039 0.9724 0.048 Uiso 1 1 calc R . .
C29 C 0.84887(18) 1.06807(17) 0.85119(14) 0.0414(4) Uani 1 1 d . . .
H29 H 0.8525 1.1442 0.8759 0.050 Uiso 1 1 calc R . .
N1 N 0.99402(12) 0.68855(11) 0.53065(8) 0.0207(2) Uani 1 1 d . . .
N5 N 0.82223(12) 0.79564(11) 0.57824(9) 0.0219(2) Uani 1 1 d . . .
N3 N 0.70872(11) 0.52816(10) 0.50574(8) 0.0191(2) Uani 1 1 d . . .
N2 N 0.91634(12) 0.68118(11) 0.43521(8) 0.0202(2) Uani 1 1 d . . .
N6 N 0.80248(12) 0.79752(11) 0.48293(9) 0.0216(2) Uani 1 1 d . . .
N4 N 0.67660(11) 0.56501(11) 0.41982(8) 0.0194(2) Uani 1 1 d . . .
O2 O 1.1810(14) 0.6399(11) 1.0282(8) 0.047(3) Uani 0.33(3) 1 d P . .
O2' O 1.1284(13) 0.6575(3) 1.0397(2) 0.057(3) Uani 0.67(3) 1 d P . .
O1 O 0.96768(10) 0.66126(9) 0.74535(7) 0.0237(2) Uani 1 1 d . . .
N7 N 0.99084(18) 0.54088(15) 0.88429(11) 0.0434(4) Uani 1 1 d . . .
Zn1 Zn 0.884917(15) 0.662580(14) 0.612560(10) 0.01900(6) Uani 1 1 d . . .
B1 B 0.77785(16) 0.68428(15) 0.40932(11) 0.0211(3) Uani 1 1 d . . .
C21 C 0.78457(19) 0.93518(16) 0.37088(13) 0.0343(4) Uani 1 1 d . . .
H21A H 0.8560 0.9322 0.3532 0.052 Uiso 1 1 calc R . .
H21B H 0.7909 1.0181 0.3762 0.052 Uiso 1 1 calc R . .
H21C H 0.6947 0.8752 0.3200 0.052 Uiso 1 1 calc R . .
H1 H 0.7396(17) 0.6956(15) 0.3366(13) 0.024(4) Uiso 1 1 d . . .
H7A H 0.960(2) 0.484(2) 0.9054(18) 0.052(7) Uiso 1 1 d . . .
H7B H 0.960(2) 0.548(2) 0.8278(18) 0.048(6) Uiso 1 1 d . . .

loop_
_atom_site_aniso_label
_atom_site_aniso_U_11
_atom_site_aniso_U_22
_atom_site_aniso_U_33
_atom_site_aniso_U_23
_atom_site_aniso_U_13
_atom_site_aniso_U_12
C4 0.0222(6) 0.0160(6) 0.0224(7) 0.0054(5) 0.0087(5) 0.0075(5)
C2 0.0254(7) 0.0179(6) 0.0193(7) 0.0049(5) 0.0107(5) 0.0074(5)
C12 0.0188(6) 0.0248(7) 0.0167(6) 0.0031(5) 0.0046(5) 0.0106(5)
C3 0.0229(7) 0.0212(7) 0.0245(7) 0.0049(5) 0.0115(6) 0.0092(5)
C14 0.0184(6) 0.0206(6) 0.0185(6) 0.0039(5) 0.0073(5) 0.0092(5)
C13 0.0178(6) 0.0225(7) 0.0202(7) 0.0036(5) 0.0049(5) 0.0071(5)
C31 0.0223(7) 0.0254(7) 0.0167(6) 0.0048(5) 0.0073(5) 0.0109(6)
C1 0.0309(8) 0.0318(8) 0.0179(7) 0.0067(6) 0.0119(6) 0.0113(6)
C5 0.0205(6) 0.0190(6) 0.0216(7) 0.0025(5) 0.0070(5) 0.0099(5)
C15 0.0188(6) 0.0230(7) 0.0224(7) 0.0087(5) 0.0104(5) 0.0104(5)
C11 0.0231(7) 0.0325(8) 0.0168(7) 0.0066(6) 0.0036(5) 0.0119(6)
C22 0.0239(7) 0.0249(7) 0.0318(8) 0.0142(6) 0.0138(6) 0.0114(6)
C24 0.0182(6) 0.0221(7) 0.0258(7) 0.0034(6) 0.0079(6) 0.0057(5)
C10 0.0237(7) 0.0235(7) 0.0282(8) 0.0043(6) 0.0105(6) 0.0086(6)
C6 0.0245(7) 0.0218(7) 0.0274(7) 0.0066(6) 0.0092(6) 0.0117(6)
C16 0.0252(7) 0.0264(7) 0.0228(7) 0.0084(6) 0.0105(6) 0.0099(6)
C20 0.0258(7) 0.0246(7) 0.0278(8) 0.0077(6) 0.0126(6) 0.0095(6)
C18 0.0357(8) 0.0374(9) 0.0401(9) 0.0245(7) 0.0211(7) 0.0197(7)
C19 0.0360(8) 0.0248(7) 0.0422(9) 0.0153(7) 0.0223(7) 0.0127(6)
C9 0.0221(7) 0.0261(7) 0.0301(8) -0.0033(6) 0.0040(6) 0.0065(6)
C23 0.0288(7) 0.0213(7) 0.0366(9) 0.0098(6) 0.0162(7) 0.0110(6)
C25 0.0170(6) 0.0269(7) 0.0253(7) 0.0000(6) 0.0069(6) 0.0039(5)
C7 0.0363(8) 0.0313(8) 0.0251(7) 0.0088(6) 0.0116(6) 0.0207(7)
C8 0.0307(8) 0.0321(8) 0.0219(7) -0.0034(6) 0.0004(6) 0.0170(7)
C30 0.0304(8) 0.0270(8) 0.0402(9) 0.0001(7) 0.0166(7) 0.0056(6)
C26 0.0227(7) 0.0356(8) 0.0215(7) 0.0012(6) 0.0065(6) 0.0116(6)
C32 0.0259(7) 0.0314(8) 0.0175(7) 0.0084(6) 0.0065(6) 0.0067(6)
C36 0.0330(8) 0.0265(7) 0.0165(7) 0.0053(6) 0.0069(6) 0.0139(6)
C27 0.0277(8) 0.0533(10) 0.0207(7) 0.0062(7) 0.0073(6) 0.0182(7)
C17 0.0320(8) 0.0382(9) 0.0250(8) 0.0142(7) 0.0122(6) 0.0152(7)
C35 0.0360(8) 0.0332(8) 0.0158(7) 0.0018(6) 0.0030(6) 0.0161(7)
C34 0.0249(7) 0.0308(8) 0.0217(7) -0.0022(6) 0.0058(6) 0.0086(6)
C33 0.0284(8) 0.0301(8) 0.0250(8) 0.0061(6) 0.0108(6) 0.0053(6)
C37 0.0640(12) 0.0292(8) 0.0182(8) 0.0091(7) 0.0023(8) 0.0119(8)
C28 0.0251(8) 0.0566(11) 0.0244(8) -0.0082(8) 0.0051(6) 0.0133(8)
C29 0.0317(9) 0.0364(9) 0.0409(10) -0.0112(8) 0.0140(8) 0.0067(7)
N1 0.0201(5) 0.0232(6) 0.0160(5) 0.0075(4) 0.0057(4) 0.0085(5)
N5 0.0218(6) 0.0233(6) 0.0174(6) 0.0063(5) 0.0073(5) 0.0078(5)
N3 0.0203(5) 0.0216(6) 0.0139(5) 0.0067(4) 0.0063(4) 0.0086(4)
N2 0.0214(6) 0.0230(6) 0.0148(5) 0.0076(4) 0.0075(4) 0.0084(5)
N6 0.0229(6) 0.0236(6) 0.0189(6) 0.0097(5) 0.0093(5) 0.0100(5)
N4 0.0195(5) 0.0232(6) 0.0140(5) 0.0073(4) 0.0056(4) 0.0091(5)
O2 0.060(5) 0.045(3) 0.017(2) 0.012(2) 0.005(2) 0.015(3)
O2' 0.093(5) 0.0296(13) 0.0135(10) 0.0076(8) 0.0076(14) 0.0074(15)
O1 0.0235(5) 0.0251(5) 0.0149(5) 0.0067(4) 0.0045(4) 0.0069(4)
N7 0.0567(10) 0.0296(8) 0.0201(7) 0.0124(6) 0.0031(7) 0.0079(7)
Zn1 0.01910(9) 0.02102(10) 0.01309(9) 0.00632(6) 0.00515(7) 0.00668(7)
B1 0.0211(7) 0.0242(8) 0.0173(7) 0.0087(6) 0.0079(6) 0.0091(6)
C21 0.0449(9) 0.0358(9) 0.0394(9) 0.0250(7) 0.0256(8) 0.0245(8)

loop_
_atom_type_symbol
_atom_type_description
_atom_type_scat_dispersion_real
_atom_type_scat_dispersion_imag
_atom_type_scat_source
C C 0.0033 0.0016 'International Tables Vol C Tables 4.2.6.8 and 6.1.1.4'
H H 0.0000 0.0000 'International Tables Vol C Tables 4.2.6.8 and 6.1.1.4'
B B 0.0013 0.0007 'International Tables Vol C Tables 4.2.6.8 and 6.1.1.4'
N N 0.0061 0.0033 'International Tables Vol C Tables 4.2.6.8 and 6.1.1.4'
O O 0.0106 0.0060 'International Tables Vol C Tables 4.2.6.8 and 6.1.1.4'
Zn Zn 0.2839 1.4301 'International Tables Vol C Tables 4.2.6.8 and 6.1.1.4'

loop_
_geom_angle_atom_site_label_1
_geom_angle_atom_site_label_2
_geom_angle_atom_site_label_3
_geom_angle
_geom_angle_site_symmetry_1
_geom_angle_site_symmetry_3
_geom_angle_publ_flag
N1 C4 C3 109.67(12) . . ?
N1 C4 C5 121.54(13) . . ?
C3 C4 C5 128.69(13) . . ?
N2 C2 C3 107.62(12) . . ?
N2 C2 C1 122.48(13) . . ?
C3 C2 C1 129.90(13) . . ?
N4 C12 C13 107.82(12) . . ?
N4 C12 C11 122.96(13) . . ?
C13 C12 C11 129.20(13) . . ?
C2 C3 C4 105.92(12) . . ?
N3 C14 C13 109.39(12) . . ?
N3 C14 C15 123.37(12) . . ?
C13 C14 C15 127.14(13) . . ?
C12 C13 C14 106.39(12) . . ?
O1 C31 C32 120.84(13) . . ?
O1 C31 C36 121.25(13) . . ?
C32 C31 C36 117.91(13) . . ?
C6 C5 C10 119.13(13) . . ?
C6 C5 C4 122.20(13) . . ?
C10 C5 C4 118.65(13) . . ?
C16 C15 C20 118.33(13) . . ?
C16 C15 C14 122.83(13) . . ?
C20 C15 C14 118.84(13) . . ?
N6 C22 C23 107.76(13) . . ?
N6 C22 C21 123.05(14) . . ?
C23 C22 C21 129.19(14) . . ?
N5 C24 C23 109.05(13) . . ?
N5 C24 C25 122.89(13) . . ?
C23 C24 C25 127.91(14) . . ?
C9 C10 C5 120.43(15) . . ?
C7 C6 C5 120.09(14) . . ?
C17 C16 C15 120.59(14) . . ?
C19 C20 C15 120.80(15) . . ?
C19 C18 C17 119.51(15) . . ?
C18 C19 C20 120.36(15) . . ?
C8 C9 C10 119.98(15) . . ?
C22 C23 C24 106.41(13) . . ?
C26 C25 C30 118.35(15) . . ?
C26 C25 C24 122.41(14) . . ?
C30 C25 C24 119.19(15) . . ?
C8 C7 C6 120.41(15) . . ?
C9 C8 C7 119.95(14) . . ?
C29 C30 C25 120.77(18) . . ?
C27 C26 C25 120.85(16) . . ?
C33 C32 C31 121.58(14) . . ?
C35 C36 C31 119.17(14) . . ?
C35 C36 C37 116.97(14) . . ?
C31 C36 C37 123.85(14) . . ?
C28 C27 C26 120.24(17) . . ?
C18 C17 C16 120.38(15) . . ?
C34 C35 C36 122.03(14) . . ?
C35 C34 C33 118.67(14) . . ?
C32 C33 C34 120.62(15) . . ?
O2' C37 O2 36.0(4) . . ?
O2' C37 N7 119.8(3) . . ?
O2 C37 N7 118.8(5) . . ?
O2' C37 C36 120.8(2) . . ?
O2 C37 C36 115.7(4) . . ?
N7 C37 C36 118.49(15) . . ?
C27 C28 C29 119.60(16) . . ?
C30 C29 C28 120.16(17) . . ?
C4 N1 N2 106.72(11) . . ?
C4 N1 Zn1 141.54(10) . . ?
N2 N1 Zn1 111.37(8) . . ?
C24 N5 N6 106.74(11) . . ?
C24 N5 Zn1 141.28(10) . . ?
N6 N5 Zn1 108.14(8) . . ?
C14 N3 N4 106.64(11) . . ?
C14 N3 Zn1 143.12(10) . . ?
N4 N3 Zn1 109.96(8) . . ?
C2 N2 N1 110.07(11) . . ?
C2 N2 B1 130.28(12) . . ?
N1 N2 B1 119.16(11) . . ?
C22 N6 N5 110.01(12) . . ?
C22 N6 B1 129.06(12) . . ?
N5 N6 B1 120.88(11) . . ?
C12 N4 N3 109.74(11) . . ?
C12 N4 B1 128.55(12) . . ?
N3 N4 B1 121.52(11) . . ?
O2' O2 C37 69.6(9) . . ?
O2 O2' C37 74.4(6) . . ?
C31 O1 Zn1 122.03(9) . . ?
O1 Zn1 N3 126.57(4) . . ?
O1 Zn1 N1 119.27(5) . . ?
N3 Zn1 N1 95.85(5) . . ?
O1 Zn1 N5 120.33(5) . . ?
N3 Zn1 N5 91.69(5) . . ?
N1 Zn1 N5 95.71(5) . . ?
N4 B1 N2 109.32(11) . . ?
N4 B1 N6 109.44(11) . . ?
N2 B1 N6 108.19(11) . . ?

loop_
_geom_bond_atom_site_label_1
_geom_bond_atom_site_label_2
_geom_bond_distance
_geom_bond_site_symmetry_2
_geom_bond_publ_flag
C4 N1 1.3416(18) . ?
C4 C3 1.396(2) . ?
C4 C5 1.4788(19) . ?
C2 N2 1.3473(18) . ?
C2 C3 1.386(2) . ?
C2 C1 1.4932(19) . ?
C12 N4 1.3522(17) . ?
C12 C13 1.374(2) . ?
C12 C11 1.4966(19) . ?
C14 N3 1.3435(18) . ?
C14 C13 1.3995(19) . ?
C14 C15 1.4691(19) . ?
C31 O1 1.3465(17) . ?
C31 C32 1.396(2) . ?
C31 C36 1.410(2) . ?
C5 C6 1.390(2) . ?
C5 C10 1.399(2) . ?
C15 C16 1.396(2) . ?
C15 C20 1.397(2) . ?
C22 N6 1.3487(18) . ?
C22 C23 1.379(2) . ?
C22 C21 1.488(2) . ?
C24 N5 1.3506(19) . ?
C24 C23 1.400(2) . ?
C24 C25 1.474(2) . ?
C10 C9 1.389(2) . ?
C6 C7 1.390(2) . ?
C16 C17 1.390(2) . ?
C20 C19 1.387(2) . ?
C18 C19 1.383(3) . ?
C18 C17 1.386(2) . ?
C9 C8 1.382(2) . ?
C25 C26 1.391(2) . ?
C25 C30 1.399(2) . ?
C7 C8 1.387(2) . ?
C30 C29 1.387(3) . ?
C26 C27 1.389(2) . ?
C32 C33 1.381(2) . ?
C36 C35 1.401(2) . ?
C36 C37 1.485(2) . ?
C27 C28 1.384(3) . ?
C35 C34 1.374(2) . ?
C34 C33 1.384(2) . ?
C37 O2' 1.270(4) . ?
C37 O2 1.306(8) . ?
C37 N7 1.326(2) . ?
C28 C29 1.388(3) . ?
N1 N2 1.3724(16) . ?
N1 Zn1 2.0384(12) . ?
N5 N6 1.3741(16) . ?
N5 Zn1 2.0626(12) . ?
N3 N4 1.3794(15) . ?
N3 Zn1 2.0206(11) . ?
N2 B1 1.5497(19) . ?
N6 B1 1.556(2) . ?
N4 B1 1.5440(19) . ?
O2 O2' 0.796(9) . ?
O1 Zn1 1.8903(10) . ?
